data_1517382
loop_
_publ_author_name
'Meng, Ling-Hong'
'Li, Xiao-Ming'
'Lv, Cui-Ting'
'Huang, Cai-Guo'
'Wang, Bin-Gui'

_publ_section_title
;
 Brocazines A-F, Cytotoxic Bisthiodiketopiperazine Derivatives from
 Penicillium brocae MA-231, an Endophytic Fungus Derived from the Marine
 Mangrove Plant Avicennia marina.
;
_journal_issue 8
_journal_name_full 'Journal of natural products'
_journal_page_first 1921
_journal_paper_doi 10.1021/np500382k
_journal_volume 77
_journal_year 2014
_chemical_formula_sum 'C19 H20 N2 O7 S2'
_chemical_formula_weight 452.49
_chemical_name_systematic
; 
 ? 
;
_space_group_IT_number 19
_symmetry_cell_setting orthorhombic
_symmetry_space_group_name_Hall 'P 2ac 2ab'
_symmetry_space_group_name_H-M 'P 21 21 21'
_atom_sites_solution_hydrogens geom
_atom_sites_solution_primary direct
_atom_sites_solution_secondary difmap
_audit_creation_method SHELXL-97
_cell_angle_alpha 90.00
_cell_angle_beta 90.00
_cell_angle_gamma 90.00
_cell_formula_units_Z 4
_cell_length_a 7.2595(7)
_cell_length_b 7.5636(5)
_cell_length_c 36.246(3)
_cell_measurement_reflns_used 877
_cell_measurement_temperature 293(2)
_cell_measurement_theta_max 22.0220
_cell_measurement_theta_min 3.4950
_cell_volume 1990.2(3)
_computing_cell_refinement 'Bruker FRAMBO'
_computing_data_collection 'Bruker FRAMBO'
_computing_data_reduction 'Bruker SAINT'
_computing_molecular_graphics 'Bruker SHELXTL'
_computing_publication_material 'Bruker SHELXTL'
_computing_structure_refinement 'SHELXL-97 (Sheldrick, 1997)'
_computing_structure_solution 'SHELXS-97 (Sheldrick, 1990)'
_diffrn_ambient_temperature 293(2)
_diffrn_measured_fraction_theta_full 0.998
_diffrn_measured_fraction_theta_max 0.998
_diffrn_measurement_device_type 'CCD area detector'
_diffrn_measurement_method 'phi and omega scans'
_diffrn_radiation_monochromator graphite
_diffrn_radiation_source 'fine-focus sealed tube'
_diffrn_radiation_type MoK\a
_diffrn_radiation_wavelength 0.71073
_diffrn_reflns_av_R_equivalents 0.0448
_diffrn_reflns_av_sigmaI/netI 0.1041
_diffrn_reflns_limit_h_max 5
_diffrn_reflns_limit_h_min -8
_diffrn_reflns_limit_k_max 6
_diffrn_reflns_limit_k_min -9
_diffrn_reflns_limit_l_max 43
_diffrn_reflns_limit_l_min -22
_diffrn_reflns_number 4734
_diffrn_reflns_theta_full 25.01
_diffrn_reflns_theta_max 25.01
_diffrn_reflns_theta_min 2.92
_exptl_absorpt_coefficient_mu 0.314
_exptl_absorpt_correction_T_max 0.9663
_exptl_absorpt_correction_T_min 0.9370
_exptl_absorpt_correction_type multi-scan
_exptl_absorpt_process_details sadabs
_exptl_crystal_density_diffrn 1.510
_exptl_crystal_density_method 'not measured'
_exptl_crystal_F_000 944
_exptl_crystal_size_max 0.21
_exptl_crystal_size_mid 0.20
_exptl_crystal_size_min 0.11
_refine_diff_density_max 0.943
_refine_diff_density_min -0.317
_refine_diff_density_rms 0.072
_refine_ls_abs_structure_details 'Flack H D (1983), Acta Cryst. A39, 876-881'
_refine_ls_abs_structure_Flack 0.02(17)
_refine_ls_extinction_method none
_refine_ls_goodness_of_fit_ref 1.037
_refine_ls_hydrogen_treatment mixed
_refine_ls_matrix_type full
_refine_ls_number_parameters 275
_refine_ls_number_reflns 3273
_refine_ls_number_restraints 0
_refine_ls_restrained_S_all 1.037
_refine_ls_R_factor_all 0.0980
_refine_ls_R_factor_gt 0.0650
_refine_ls_shift/su_max 0.001
_refine_ls_shift/su_mean 0.000
_refine_ls_structure_factor_coef Fsqd
_refine_ls_weighting_details 'calc w=1/[\s^2^(Fo^2^)+(0.0617P)^2^+0.0000P] where P=(Fo^2^+2Fc^2^)/3'
_refine_ls_weighting_scheme calc
_refine_ls_wR_factor_gt 0.1352
_refine_ls_wR_factor_ref 0.1595
_reflns_number_gt 2310
_reflns_number_total 3273
_reflns_threshold_expression >2sigma(I)
_cod_data_source_file np500382k_si_002.cif
_cod_data_source_block 130804c
_cod_depositor_comments
;
The following automatic conversions were performed:

'_symmetry_cell_setting' value 'Orthorhombic' changed to
'orthorhombic' according to
/usr/data/users/saulius/crontab/automatic-downloads/rss-feeds/ACS/lib/dictionaries/cif_core.dic
dictionary named 'cif_core.dic' version 2.4.2 from 2011-04-26.

Automatic conversion script
Id: cif_fix_values 2281 2013-09-26 08:29:07Z andrius 

 Adding full bibliography for 1517382--1517383.cif.
;
_cod_original_sg_symbol_H-M P2(1)2(1)2(1)
_cod_database_code 1517382

loop_
_symmetry_equiv_pos_as_xyz
'x, y, z'
'-x+1/2, -y, z+1/2'
'-x, y+1/2, -z+1/2'
'x+1/2, -y+1/2, -z'

loop_
_atom_site_label
_atom_site_type_symbol
_atom_site_fract_x
_atom_site_fract_y
_atom_site_fract_z
_atom_site_U_iso_or_equiv
_atom_site_adp_type
_atom_site_occupancy
_atom_site_symmetry_multiplicity
_atom_site_calc_flag
_atom_site_refinement_flags
N1 N 0.3276(7) 0.4086(6) 0.83599(13) 0.0285(12) Uani 1 1 d .
N2 N 0.2760(8) 0.2099(6) 0.89839(12) 0.0310(12) Uani 1 1 d .
O1 O 0.6318(6) 0.4319(7) 0.85269(13) 0.0516(13) Uani 1 1 d .
O2 O 0.0261(7) 0.0882(5) 0.87025(11) 0.0438(12) Uani 1 1 d .
O3 O 0.4306(7) 0.6741(6) 0.75163(11) 0.0449(12) Uani 1 1 d .
H3 H 0.4877 0.5990 0.7400 0.067 Uiso 1 1 calc R
O4 O -0.1111(7) 0.6783(7) 0.77805(14) 0.0551(14) Uani 1 1 d .
O5 O 0.4540(7) 0.9508(5) 0.80694(12) 0.0491(13) Uani 1 1 d .
O6 O 0.6964(9) 0.0792(7) 0.98739(15) 0.0701(17) Uani 1 1 d .
O7 O 0.0418(8) -0.1117(5) 0.93328(12) 0.0506(13) Uani 1 1 d .
H7 H -0.0119 -0.0670 0.9157 0.076 Uiso 1 1 calc R
S1 S 0.2868(3) 0.5665(2) 0.91326(4) 0.0409(5) Uani 1 1 d .
S2 S 0.0528(3) 0.5434(2) 0.88047(5) 0.0387(4) Uani 1 1 d .
C1 C 0.4699(10) 0.4004(7) 0.86008(17) 0.0325(15) Uani 1 1 d .
C2 C 0.4055(9) 0.3579(7) 0.89854(16) 0.0308(15) Uani 1 1 d .
C3 C 0.1418(10) 0.2054(7) 0.87335(16) 0.0331(15) Uani 1 1 d .
C4 C 0.1455(9) 0.3680(7) 0.84834(17) 0.0301(15) Uani 1 1 d .
C5 C 0.0332(9) 0.3561(7) 0.81316(15) 0.0341(15) Uani 1 1 d .
H5A H -0.0924 0.3952 0.8173 0.041 Uiso 1 1 calc R
H5B H 0.0311 0.2359 0.8038 0.041 Uiso 1 1 calc R
C6 C 0.1330(9) 0.4793(7) 0.78640(16) 0.0324(15) Uani 1 1 d .
H6 H 0.1182 0.4309 0.7615 0.039 Uiso 1 1 calc R
C7 C 0.3372(9) 0.4653(8) 0.79672(15) 0.0296(14) Uani 1 1 d .
H7A H 0.3937 0.3705 0.7821 0.035 Uiso 1 1 calc R
C8 C 0.4437(9) 0.6370(7) 0.79011(16) 0.0351(15) Uani 1 1 d .
H8 H 0.5727 0.6246 0.7977 0.042 Uiso 1 1 calc R
C9 C 0.3523(9) 0.7892(7) 0.81010(17) 0.0345(16) Uani 1 1 d .
H9 H 0.3399 0.7588 0.8363 0.041 Uiso 1 1 calc R
C10 C 0.1650(9) 0.8238(8) 0.79440(19) 0.0410(17) Uani 1 1 d .
H10A H 0.0979 0.8984 0.8115 0.049 Uiso 1 1 calc R
H10B H 0.1795 0.8898 0.7716 0.049 Uiso 1 1 calc R
C11 C 0.0513(10) 0.6645(8) 0.78655(16) 0.0332(15) Uani 1 1 d .
C12 C 0.6110(11) 0.9581(10) 0.8308(2) 0.057(2) Uani 1 1 d .
H12A H 0.5728 0.9368 0.8558 0.086 Uiso 1 1 calc R
H12B H 0.6669 1.0729 0.8292 0.086 Uiso 1 1 calc R
H12C H 0.6985 0.8696 0.8235 0.086 Uiso 1 1 calc R
C13 C 0.5560(11) 0.3063(8) 0.92636(17) 0.0454(18) Uani 1 1 d .
H13A H 0.6539 0.2388 0.9148 0.054 Uiso 1 1 calc R
H13B H 0.6077 0.4089 0.9386 0.054 Uiso 1 1 calc R
C14 C 0.4425(10) 0.1933(8) 0.95269(16) 0.0408(16) Uani 1 1 d .
H14 H 0.3644 0.2749 0.9667 0.049 Uiso 1 1 calc R
C15 C 0.5329(12) 0.0759(9) 0.98024(19) 0.0505(19) Uani 1 1 d .
C16 C 0.4004(13) -0.0437(10) 0.9983(2) 0.061(2) Uani 1 1 d .
H16 H 0.4367 -0.1045 1.0194 0.073 Uiso 1 1 calc R
C17 C 0.2307(13) -0.0675(10) 0.9855(2) 0.061(2) Uani 1 1 d .
H17 H 0.1544 -0.1435 0.9987 0.073 Uiso 1 1 calc R
C18 C 0.1505(10) 0.0186(8) 0.95115(17) 0.0447(19) Uani 1 1 d .
H18 H 0.0728 0.1189 0.9582 0.054 Uiso 1 1 calc R
C19 C 0.3130(9) 0.0839(8) 0.92824(16) 0.0356(15) Uani 1 1 d .
H19 H 0.3802 -0.0179 0.9183 0.043 Uiso 1 1 calc R

loop_
_atom_site_aniso_label
_atom_site_aniso_U_11
_atom_site_aniso_U_22
_atom_site_aniso_U_33
_atom_site_aniso_U_23
_atom_site_aniso_U_13
_atom_site_aniso_U_12
N1 0.031(3) 0.029(3) 0.025(3) 0.002(2) 0.002(2) 0.002(2)
N2 0.043(3) 0.028(3) 0.022(2) 0.002(2) 0.000(3) 0.002(3)
O1 0.031(3) 0.069(3) 0.055(3) 0.013(3) -0.001(3) -0.007(3)
O2 0.051(3) 0.039(2) 0.041(3) 0.008(2) -0.010(2) -0.011(3)
O3 0.060(4) 0.048(3) 0.026(2) 0.0072(19) 0.010(3) 0.002(3)
O4 0.036(3) 0.052(3) 0.077(4) 0.020(3) -0.013(3) 0.000(2)
O5 0.061(3) 0.038(2) 0.049(3) 0.008(2) -0.017(3) -0.023(3)
O6 0.085(5) 0.066(3) 0.059(3) 0.007(3) -0.029(4) 0.003(4)
O7 0.060(3) 0.044(3) 0.047(3) 0.007(2) -0.001(3) -0.011(3)
S1 0.0546(12) 0.0325(8) 0.0355(8) -0.0063(8) -0.0053(9) 0.0001(9)
S2 0.0398(10) 0.0382(9) 0.0382(9) -0.0054(7) 0.0036(9) 0.0074(9)
C1 0.034(4) 0.024(3) 0.039(4) 0.001(3) 0.000(4) -0.002(3)
C2 0.033(4) 0.027(3) 0.032(3) 0.003(3) -0.001(3) -0.006(3)
C3 0.042(4) 0.022(3) 0.035(3) -0.005(3) 0.007(3) -0.003(3)
C4 0.030(3) 0.026(3) 0.034(3) 0.000(3) 0.007(3) -0.001(3)
C5 0.034(4) 0.033(3) 0.036(3) 0.001(3) -0.010(3) -0.002(3)
C6 0.040(4) 0.030(3) 0.027(3) 0.002(2) -0.001(3) -0.003(3)
C7 0.034(4) 0.029(3) 0.025(3) -0.002(3) -0.001(3) 0.003(3)
C8 0.026(3) 0.041(4) 0.038(4) 0.009(3) 0.002(4) 0.005(3)
C9 0.044(4) 0.027(3) 0.032(3) -0.004(3) 0.000(3) -0.009(3)
C10 0.044(4) 0.026(3) 0.053(4) 0.001(3) -0.002(4) 0.005(3)
C11 0.034(4) 0.040(4) 0.026(3) 0.005(3) -0.002(3) 0.005(3)
C12 0.056(5) 0.061(4) 0.055(4) -0.005(4) -0.008(4) -0.021(4)
C13 0.055(5) 0.046(4) 0.035(3) 0.010(3) -0.009(4) -0.005(4)
C14 0.057(5) 0.033(3) 0.033(3) 0.002(3) -0.003(4) 0.005(4)
C15 0.072(6) 0.041(4) 0.039(4) -0.007(3) -0.012(4) 0.003(5)
C16 0.095(7) 0.048(4) 0.040(4) 0.013(4) -0.012(5) -0.006(5)
C17 0.089(7) 0.043(4) 0.052(4) 0.009(4) 0.007(5) -0.012(5)
C18 0.060(5) 0.038(4) 0.036(4) 0.000(3) 0.003(4) 0.005(4)
C19 0.046(4) 0.031(3) 0.030(3) 0.006(3) -0.002(3) 0.004(3)

loop_
_atom_type_symbol
_atom_type_description
_atom_type_scat_dispersion_real
_atom_type_scat_dispersion_imag
_atom_type_scat_source
C C 0.0033 0.0016 'International Tables Vol C Tables 4.2.6.8 and 6.1.1.4'
H H 0.0000 0.0000 'International Tables Vol C Tables 4.2.6.8 and 6.1.1.4'
O O 0.0106 0.0060 'International Tables Vol C Tables 4.2.6.8 and 6.1.1.4'
N N 0.0061 0.0033 'International Tables Vol C Tables 4.2.6.8 and 6.1.1.4'
S S 0.1246 0.1234 'International Tables Vol C Tables 4.2.6.8 and 6.1.1.4'

loop_
_geom_angle_atom_site_label_1
_geom_angle_atom_site_label_2
_geom_angle_atom_site_label_3
_geom_angle
C1 N1 C4 119.6(5)
C1 N1 C7 126.4(5)
C4 N1 C7 113.9(5)
C3 N2 C2 119.5(5)
C3 N2 C19 128.3(5)
C2 N2 C19 112.1(5)
C8 O3 H3 109.5
C9 O5 C12 113.2(5)
C18 O7 H7 109.5
C2 S1 S2 98.2(2)
C4 S2 S1 96.9(2)
O1 C1 N1 125.5(6)
O1 C1 C2 122.7(6)
N1 C1 C2 111.7(5)
N2 C2 C1 111.1(5)
N2 C2 C13 105.4(5)
C1 C2 C13 116.1(6)
N2 C2 S1 110.5(4)
C1 C2 S1 103.1(4)
C13 C2 S1 110.7(4)
O2 C3 N2 125.6(6)
O2 C3 C4 122.7(6)
N2 C3 C4 111.8(5)
N1 C4 C5 104.3(5)
N1 C4 C3 112.0(5)
C5 C4 C3 116.2(5)
N1 C4 S2 111.8(4)
C5 C4 S2 111.6(4)
C3 C4 S2 101.1(4)
C4 C5 C6 104.0(5)
C4 C5 H5A 110.9
C6 C5 H5A 110.9
C4 C5 H5B 110.9
C6 C5 H5B 110.9
H5A C5 H5B 109.0
C11 C6 C5 112.0(5)
C11 C6 C7 116.1(5)
C5 C6 C7 105.2(5)
C11 C6 H6 107.7
C5 C6 H6 107.7
C7 C6 H6 107.7
N1 C7 C8 114.7(5)
N1 C7 C6 102.0(5)
C8 C7 C6 113.1(5)
N1 C7 H7A 108.9
C8 C7 H7A 108.9
C6 C7 H7A 108.9
O3 C8 C9 106.8(5)
O3 C8 C7 106.6(5)
C9 C8 C7 110.4(5)
O3 C8 H8 110.9
C9 C8 H8 110.9
C7 C8 H8 110.9
O5 C9 C10 106.8(5)
O5 C9 C8 112.6(5)
C10 C9 C8 110.4(5)
O5 C9 H9 109.0
C10 C9 H9 109.0
C8 C9 H9 109.0
C11 C10 C9 115.8(5)
C11 C10 H10A 108.3
C9 C10 H10A 108.3
C11 C10 H10B 108.3
C9 C10 H10B 108.3
H10A C10 H10B 107.4
O4 C11 C10 120.9(6)
O4 C11 C6 117.0(6)
C10 C11 C6 122.0(6)
O5 C12 H12A 109.5
O5 C12 H12B 109.5
H12A C12 H12B 109.5
O5 C12 H12C 109.5
H12A C12 H12C 109.5
H12B C12 H12C 109.5
C14 C13 C2 99.7(6)
C14 C13 H13A 111.8
C2 C13 H13A 111.8
C14 C13 H13B 111.8
C2 C13 H13B 111.8
H13A C13 H13B 109.5
C15 C14 C13 121.1(7)
C15 C14 C19 109.6(5)
C13 C14 C19 105.8(5)
C15 C14 H14 106.5
C13 C14 H14 106.5
C19 C14 H14 106.5
O6 C15 C16 123.7(7)
O6 C15 C14 124.2(8)
C16 C15 C14 112.1(7)
C17 C16 C15 122.2(7)
C17 C16 H16 118.9
C15 C16 H16 118.9
C16 C17 C18 125.7(7)
C16 C17 H17 117.2
C18 C17 H17 117.2
O7 C18 C17 106.8(5)
O7 C18 C19 114.0(5)
C17 C18 C19 106.8(6)
O7 C18 H18 109.7
C17 C18 H18 109.7
C19 C18 H18 109.7
N2 C19 C18 118.1(6)
N2 C19 C14 100.8(5)
C18 C19 C14 109.5(5)
N2 C19 H19 109.3
C18 C19 H19 109.3
C14 C19 H19 109.3

loop_
_geom_bond_atom_site_label_1
_geom_bond_atom_site_label_2
_geom_bond_distance
N1 C1 1.354(8)
N1 C4 1.429(8)
N1 C7 1.488(7)
N2 C3 1.332(8)
N2 C2 1.462(8)
N2 C19 1.467(7)
O1 C1 1.229(8)
O2 C3 1.226(7)
O3 C8 1.426(7)
O3 H3 0.8200
O4 C11 1.223(8)
O5 C9 1.432(7)
O5 C12 1.432(8)
O6 C15 1.215(9)
O7 C18 1.419(8)
O7 H7 0.8200
S1 C2 1.875(6)
S1 S2 2.081(2)
S2 C4 1.890(6)
C1 C2 1.505(8)
C2 C13 1.537(9)
C3 C4 1.528(8)
C4 C5 1.516(8)
C5 C6 1.528(8)
C5 H5A 0.9700
C5 H5B 0.9700
C6 C11 1.521(8)
C6 C7 1.532(9)
C6 H6 0.9800
C7 C8 1.531(8)
C7 H7A 0.9800
C8 C9 1.513(8)
C8 H8 0.9800
C9 C10 1.497(9)
C9 H9 0.9800
C10 C11 1.488(9)
C10 H10A 0.9700
C10 H10B 0.9700
C12 H12A 0.9600
C12 H12B 0.9600
C12 H12C 0.9600
C13 C14 1.523(9)
C13 H13A 0.9700
C13 H13B 0.9700
C14 C15 1.489(9)
C14 C19 1.534(9)
C14 H14 0.9800
C15 C16 1.474(11)
C16 C17 1.329(11)
C16 H16 0.9300
C17 C18 1.520(10)
C17 H17 0.9300
C18 C19 1.524(9)
C18 H18 0.9800
C19 H19 0.9800

loop_
_geom_torsion_atom_site_label_1
_geom_torsion_atom_site_label_2
_geom_torsion_atom_site_label_3
_geom_torsion_atom_site_label_4
_geom_torsion
C2 S1 S2 C4 -15.5(3)
C4 N1 C1 O1 179.9(6)
C7 N1 C1 O1 -3.2(10)
C4 N1 C1 C2 -3.6(7)
C7 N1 C1 C2 173.3(5)
C3 N2 C2 C1 -44.9(7)
C19 N2 C2 C1 136.7(5)
C3 N2 C2 C13 -171.4(5)
C19 N2 C2 C13 10.2(7)
C3 N2 C2 S1 68.9(6)
C19 N2 C2 S1 -109.5(5)
O1 C1 C2 N2 -136.4(6)
N1 C1 C2 N2 47.0(7)
O1 C1 C2 C13 -16.0(9)
N1 C1 C2 C13 167.4(5)
O1 C1 C2 S1 105.3(7)
N1 C1 C2 S1 -71.3(5)
S2 S1 C2 N2 -46.2(4)
S2 S1 C2 C1 72.5(4)
S2 S1 C2 C13 -162.6(4)
C2 N2 C3 O2 179.4(6)
C19 N2 C3 O2 -2.5(10)
C2 N2 C3 C4 -1.3(7)
C19 N2 C3 C4 176.8(5)
C1 N1 C4 C5 -169.3(5)
C7 N1 C4 C5 13.4(6)
C1 N1 C4 C3 -42.8(7)
C7 N1 C4 C3 139.9(5)
C1 N1 C4 S2 69.9(6)
C7 N1 C4 S2 -107.4(5)
O2 C3 C4 N1 -135.6(6)
N2 C3 C4 N1 45.1(7)
O2 C3 C4 C5 -15.9(9)
N2 C3 C4 C5 164.8(5)
O2 C3 C4 S2 105.2(6)
N2 C3 C4 S2 -74.1(6)
S1 S2 C4 N1 -46.1(4)
S1 S2 C4 C5 -162.5(4)
S1 S2 C4 C3 73.3(4)
N1 C4 C5 C6 -28.2(6)
C3 C4 C5 C6 -152.0(5)
S2 C4 C5 C6 92.7(5)
C4 C5 C6 C11 -93.9(6)
C4 C5 C6 C7 33.1(6)
C1 N1 C7 C8 -47.5(8)
C4 N1 C7 C8 129.6(5)
C1 N1 C7 C6 -170.1(5)
C4 N1 C7 C6 7.0(6)
C11 C6 C7 N1 100.0(6)
C5 C6 C7 N1 -24.4(6)
C11 C6 C7 C8 -23.7(8)
C5 C6 C7 C8 -148.1(5)
N1 C7 C8 O3 -177.3(5)
C6 C7 C8 O3 -60.9(6)
N1 C7 C8 C9 -61.6(7)
C6 C7 C8 C9 54.8(7)
C12 O5 C9 C10 161.0(5)
C12 O5 C9 C8 -77.6(7)
O3 C8 C9 O5 -68.5(7)
C7 C8 C9 O5 175.9(5)
O3 C8 C9 C10 50.7(7)
C7 C8 C9 C10 -64.9(6)
O5 C9 C10 C11 165.9(5)
C8 C9 C10 C11 43.1(7)
C9 C10 C11 O4 170.9(6)
C9 C10 C11 C6 -12.9(9)
C5 C6 C11 O4 -59.8(8)
C7 C6 C11 O4 179.4(6)
C5 C6 C11 C10 123.8(6)
C7 C6 C11 C10 3.0(9)
N2 C2 C13 C14 -30.4(6)
C1 C2 C13 C14 -153.8(5)
S1 C2 C13 C14 89.1(5)
C2 C13 C14 C15 165.6(5)
C2 C13 C14 C19 40.3(6)
C13 C14 C15 O6 10.7(11)
C19 C14 C15 O6 134.3(8)
C13 C14 C15 C16 -170.0(6)
C19 C14 C15 C16 -46.5(8)
O6 C15 C16 C17 -167.4(8)
C14 C15 C16 C17 13.3(11)
C15 C16 C17 C18 1.1(13)
C16 C17 C18 O7 140.6(8)
C16 C17 C18 C19 18.3(10)
C3 N2 C19 C18 -44.4(8)
C2 N2 C19 C18 133.9(6)
C3 N2 C19 C14 -163.6(6)
C2 N2 C19 C14 14.6(6)
O7 C18 C19 N2 77.2(7)
C17 C18 C19 N2 -165.1(5)
O7 C18 C19 C14 -168.3(5)
C17 C18 C19 C14 -50.6(7)
C15 C14 C19 N2 -166.6(6)
C13 C14 C19 N2 -34.5(6)
C15 C14 C19 C18 68.2(7)
C13 C14 C19 C18 -159.7(5)
